data_4505251
loop_
_publ_author_name
'Vary, Michael W.'
'McBride, J. Michael'

_publ_section_title
;
 Using Spiropyran Fragment Superposition To Assign the EPR Spectrum of
 Localized Triplet Excitation on a Distorted Aromatic Nitro Group&#x2020;
;
_journal_issue 6
_journal_name_full 'Crystal Growth &amp; Design'
_journal_page_first 2036
_journal_paper_doi 10.1021/cg0503907
_journal_volume 5
_journal_year 2005
_chemical_formula_iupac 'C26 H24 N2 O4'
_chemical_formula_moiety 'C26 H24 N2 O4'
_chemical_formula_sum 'C26 H24 N2 O4'
_chemical_formula_weight 428.49
_chemical_melting_point 427.5(15)
_chemical_name_common 'ethoxynitrospiropyran 1b'
_chemical_name_systematic ' 3',3'-dimethyl-6-Ethoxy-8-nitro-1'-phenylspiro[2H-1-benzopyran-2,2'-indoline'
_space_group_IT_number 4
_symmetry_cell_setting monoclinic
_symmetry_Int_Tables_number 4
_symmetry_space_group_name_Hall 'P 2yb'
_symmetry_space_group_name_H-M 'P 1 21 1'
_cell_angle_alpha 90
_cell_angle_beta 105.36(4)
_cell_angle_gamma 90
_cell_formula_units_Z 2
_cell_length_a 8.260(3)
_cell_length_b 17.210(5)
_cell_length_c 8.341(4)
_cell_measurement_reflns_used 25
_cell_measurement_temperature 296
_cell_measurement_theta_max 11.3
_cell_measurement_theta_min 3.3
_cell_volume 1143.4(8)
_computing_cell_refinement TEXSAN
_computing_data_collection TEXSAN
_computing_data_reduction TEXSAN
_computing_structure_refinement TEXSAN
_computing_structure_solution 'MULTAN / FASTAN'
_diffrn_ambient_temperature 296
_diffrn_measurement_device CAD4
_diffrn_measurement_method 'omega - 2 theta'
_diffrn_radiation_detector 'scintillation counter'
_diffrn_radiation_monochromator graphite
_diffrn_radiation_source 'X-ray tube'
_diffrn_radiation_type 'Mo K\a'
_diffrn_radiation_wavelength 0.7107
_diffrn_reflns_number 1759
_diffrn_reflns_reduction_process 'L/p not decay/absorption'
_diffrn_reflns_theta_max 27
_diffrn_reflns_theta_min 1.5
_diffrn_standards_decay_% 0
_diffrn_standards_interval_count 100
_diffrn_standards_number 3
_exptl_crystal_colour Yellow
_exptl_crystal_density_diffrn 1.244
_exptl_crystal_density_meas ?
_exptl_crystal_description prism
_exptl_crystal_F_000 452
_exptl_crystal_size_max 0.30
_exptl_crystal_size_mid 0.30
_exptl_crystal_size_min 0.30
_refine_diff_density_max 0.35
_refine_ls_hydrogen_treatment refxyz
_refine_ls_matrix_type full
_refine_ls_number_parameters 289
_refine_ls_R_factor_gt 0.046
_refine_ls_shift/su_max 0.62
_refine_ls_structure_factor_coef Fsqd
_refine_ls_wR_factor_ref 0.060
_reflns_number_gt '1539 gt 3s'
_reflns_number_total 1759
_cod_data_source_file cg0503907si20051007_103241.cif
_cod_data_source_block I
_cod_depositor_comments
;
The following automatic conversions were performed:

'_chemical_melting_point' value '426-429' was changed to '427.5(15)'
- the average value was taken and precision was estimated.

Automatic conversion script
Id: cif_fix_values 1715 2011-07-08 13:25:40Z adriana 

The following automatic conversions were performed:

'_exptl_crystal_density_meas' value 'not measured' was changed to '?'
- the value is perceived as not measured.

Automatic conversion script
Id: cif_fix_values 3008 2015-01-20 13:52:24Z robertas 
;
_cod_original_cell_volume 1143.4
_cod_original_sg_symbol_H-M 'P 21     '
_cod_database_code 4505251

loop_
_symmetry_equiv_pos_as_xyz
'   +x,   +y,   +z'
'   -x,1/2+y,   -z'

loop_
_atom_site_aniso_label
_atom_site_aniso_U_11
_atom_site_aniso_U_22
_atom_site_aniso_U_33
_atom_site_aniso_U_12
_atom_site_aniso_U_13
_atom_site_aniso_U_23
O(1) 0.0470(13) 0.0534(15) 0.0625(13) 0.0014(14) 0.0179(11) 0.0045(14)
O(3) 0.0671(16) 0.1767(45) 0.2117(33) -0.0189(24) 0.0753(16) -0.0900(28)
O(2) 0.0667(19) 0.1143(30) 0.2618(42) -0.0395(21) 0.0639(23) -0.0761(28)
O(4) 0.0483(13) 0.0817(15) 0.0785(16) -0.0045(14) 0.0246(11) 0.0191(14)
N(1) 0.0639(19) 0.0549(15) 0.0557(16) 0.0034(17) 0.0259(13) 0.0014(14)
N(2) 0.0388(16) 0.0653(15) 0.0703(20) -0.0014(17) 0.0174(13) 0.0010(17)
C(1) 0.0483(19) 0.0609(30) 0.0521(20) 0.0065(21) 0.0125(16) 0.0003(17)
C(2) 0.0728(25) 0.0742(30) 0.0554(20) 0.0048(24) 0.0222(18) -0.0104(21)
C(3) 0.0690(22) 0.0802(30) 0.0446(20) 0.0151(24) 0.0203(16) 0.0056(21)
C(4) 0.0617(22) 0.0683(30) 0.0602(16) 0.0161(21) 0.0251(18) 0.0212(21)
C(5) 0.0836(25) 0.0772(30) 0.0674(23) 0.0038(24) 0.0290(19) 0.0184(21)
C(6) 0.0785(25) 0.1039(30) 0.0938(26) 0.0072(31) 0.0360(21) 0.0400(28)
C(7) 0.0972(29) 0.1262(45) 0.0840(26) 0.0278(34) 0.0542(19) 0.0268(31)
C(8) 0.1065(29) 0.0921(30) 0.0690(23) 0.0234(27) 0.0436(19) 0.0049(24)
C(10) 0.0947(35) 0.1010(45) 0.0830(26) 0.0065(34) 0.0069(27) -0.0090(28)
C(9) 0.0960(32) 0.0757(30) 0.0759(26) 0.0010(27) 0.0315(23) -0.0257(24)
C(11) 0.0477(19) 0.0549(15) 0.0609(20) 0.0041(21) 0.0132(18) -0.0024(21)
C(12) 0.1007(35) 0.0653(30) 0.0769(29) 0.0230(27) 0.0114(26) 0.0073(24)
C(13) 0.1109(38) 0.0594(30) 0.1176(39) 0.0330(27) 0.0145(34) -0.0014(28)
C(14) 0.0820(32) 0.0772(30) 0.1006(33) 0.0127(27) 0.0117(27) -0.0341(28)
C(15) 0.0626(22) 0.0876(30) 0.0726(23) -0.0065(24) 0.0204(19) -0.0236(24)
C(16) 0.0569(19) 0.0609(30) 0.0602(20) -0.0093(21) 0.0214(16) -0.0056(21)
C(17) 0.0445(19) 0.0579(15) 0.0707(23) 0.0148(21) 0.0061(18) 0.0000(21)
C(18) 0.0369(16) 0.0624(30) 0.0664(20) -0.0007(17) 0.0156(16) -0.0059(21)
C(19) 0.0375(16) 0.0594(30) 0.0489(16) 0.0038(17) 0.0175(13) -0.0097(17)
C(20) 0.0416(16) 0.0460(15) 0.0489(16) -0.0014(17) 0.0172(14) -0.0070(17)
C(21) 0.0394(16) 0.0534(15) 0.0521(20) 0.0021(17) 0.0150(14) -0.0070(17)
C(22) 0.0458(19) 0.0579(30) 0.0589(20) 0.0052(17) 0.0183(16) 0.0049(17)
C(23) 0.0477(19) 0.0638(30) 0.0537(20) -0.0024(21) 0.0183(16) 0.0021(21)
C(24) 0.0315(16) 0.0609(15) 0.0599(20) -0.0034(17) 0.0140(14) -0.0045(17)
C(25) 0.0623(22) 0.0638(30) 0.0674(23) 0.0055(24) 0.0201(18) 0.0097(21)
C(26) 0.0728(29) 0.0802(30) 0.0814(26) -0.0120(27) 0.0135(23) 0.0153(24)

loop_
_atom_site_label
_atom_site_fract_x
_atom_site_fract_y
_atom_site_fract_z
O(1) 0.3450(3) -0.0388(2) 0.1493(3)
O(3) 0.6656(4) -0.1865(3) 0.2759(6)
O(2) 0.6698(4) -0.0803(3) 0.3832(7)
O(4) 0.1717(3) -0.2789(2) 0.5139(3)
N(1) 0.2740(4) 0.0757(2) -0.0027(4)
N(2) 0.5969(4) -0.1350(2) 0.3277(4)
C(1) 0.2172(5) -0.0035(2) 0.0098(5)
C(2) 0.2355(6) -0.0412(3) -0.1544(5)
C(3) 0.3776(5) 0.0047(3) -0.1836(4)
C(4) 0.3917(5) 0.0753(3) -0.0977(5)
C(5) 0.5132(6) 0.1315(3) -0.1046(5)
C(6) 0.6239(6) 0.1131(3) -0.2037(6)
C(7) 0.6103(6) 0.0427(4) -0.2878(6)
C(8) 0.4874(7) -0.0117(3) -0.2819(6)
C(10) 0.0791(8) -0.0235(3) -0.2951(6)
C(9) 0.2642(7) -0.1289(3) -0.1414(6)
C(11) 0.2508(5) 0.1371(2) 0.1021(5)
C(12) 0.2202(8) 0.2119(3) 0.0374(6)
C(13) 0.1906(8) 0.2718(3) 0.1405(7)
C(14) 0.1855(7) 0.2597(3) 0.2958(6)
C(15) 0.2148(6) 0.1858(3) 0.3614(5)
C(16) 0.2510(5) 0.1249(3) 0.2683(5)
C(17) 0.0449(5) -0.0077(2) 0.0395(5)
C(18) 0.0051(5) -0.0577(2) 0.1425(5)
C(19) 0.1323(4) -0.1114(2) 0.2407(4)
C(20) 0.2996(4) -0.0981(2) 0.2368(4)
C(21) 0.4222(4) -0.1461(2) 0.3303(4)
C(22) 0.3875(5) -0.2078(2) 0.4241(5)
C(23) 0.2218(5) -0.2201(3) 0.4272(5)
C(24) 0.0962(4) -0.1714(2) 0.3346(5)
C(25) 0.2987(5) -0.3271(3) 0.6209(5)
C(26) 0.2126(6) -0.3876(3) 0.6943(6)
H(12) 0.206 0.220 -0.076
H(13) 0.190 0.324 0.095
H(14) 0.170 0.303 0.359
H(15) 0.217 0.177 0.480
H(16) 0.275 0.073 0.320
H(5) 0.510 0.181 -0.044
H(6) 0.713 0.148 -0.215
H(7) 0.685 0.023 -0.352
H(8) 0.454 -0.059 -0.353
H(17) -0.029 0.032 -0.008
H(18) -0.116 -0.062 0.153
H(24) -0.020 -0.181 0.341
H(22) 0.474 -0.243 0.491
H(93) 0.356 -0.143 -0.052
H(92) 0.164 -0.157 -0.119
H(91) 0.276 -0.153 -0.241
H(103) 0.048 0.030 -0.311
H(101) 0.090 -0.045 -0.403
H(102) -0.022 -0.048 -0.281
H(251) 0.373 -0.353 0.564
H(252) 0.377 -0.297 0.710
H(261) 0.284 -0.422 0.775
H(263) 0.140 -0.363 0.761
H(262) 0.137 -0.419 0.615
